data_7159301
loop_
_publ_author_name
'Saney, Liban'
'Christensen, Kirsten E.'
'Genov, Miroslav'
'Pretsch, Alexander'
'Pretsch, Dagmar'
'Moloney, Mark G.'

_publ_section_title
;
 Tetramate derivatives by chemoselective Dieckmann ring closure of
 <i>allo</i>-phenylserines, and their antibacterial activity.
;
_journal_issue 19
_journal_name_full 'Organic &amp; biomolecular chemistry'
_journal_page_first 4061
_journal_page_last 4071
_journal_paper_doi 10.1039/d3ob00376k
_journal_volume 21
_journal_year 2023
_chemical_absolute_configuration ad
_chemical_formula_moiety 'C13 H14 N2 O3'
_chemical_formula_sum 'C13 H14 N2 O3'
_chemical_formula_weight 246.27
_chemical_melting_point ?
_space_group_IT_number 33
_space_group_name_Hall 'P 2c -2n'
_space_group_name_H-M_alt 'P n a 21'
_symmetry_cell_setting orthorhombic
_symmetry_space_group_name_Hall 'P 2c -2n'
_symmetry_space_group_name_H-M 'P n a 21'
_atom_sites_solution_hydrogens difmap
_atom_sites_solution_primary other
_audit_block_doi 10.5517/ccdc.csd.cc2bhq7t
_audit_creation_date 2018-12-14
_audit_creation_method 'CRYSTALS_ver_14.61_build_7264 '
_audit_update_record
;
2022-03-18 deposited with the CCDC.	2023-04-12 downloaded from the CCDC.
;
_cell_angle_alpha 90
_cell_angle_beta 90
_cell_angle_gamma 90
_cell_formula_units_Z 4
_cell_length_a 11.4163(2)
_cell_length_b 12.6752(2)
_cell_length_c 8.4365(2)
_cell_measurement_reflns_used 6344
_cell_measurement_temperature 150
_cell_measurement_theta_max 77
_cell_measurement_theta_min 5
_cell_volume 1220.79(4)
_computing_cell_refinement
; 
 CrysAlisPro (Rigaku Oxford Diffraction, 2017) 
;
_computing_data_collection 'SuperNova, (Oxford Diffraction, 2010)'
_computing_data_reduction
; 
 CrysAlisPro (Rigaku Oxford Diffraction, 2017) 
;
_computing_molecular_graphics 'CAMERON (Watkin et al., 1996)'
_computing_publication_material 'CRYSTALS (Betteridge et al., 2003)'
_computing_structure_refinement 'CRYSTALS (Betteridge et al., 2003)'
_computing_structure_solution 'Superflip (Palatinus & Chapuis, 2007)'
_diffrn_ambient_temperature 150
_diffrn_measured_fraction_theta_full 0.998
_diffrn_measured_fraction_theta_max 0.998
_diffrn_measurement_device Area
_diffrn_measurement_device_type 'Oxford Diffraction SuperNova'
_diffrn_measurement_method \w
_diffrn_radiation_monochromator 'focussing mirrors'
_diffrn_radiation_type 'Cu K\a'
_diffrn_radiation_wavelength 1.54184
_diffrn_reflns_av_R_equivalents 0.023
_diffrn_reflns_av_sigmaI/netI 0.0289
_diffrn_reflns_av_unetI/netI 0.029
_diffrn_reflns_limit_h_max 13
_diffrn_reflns_limit_h_min -14
_diffrn_reflns_limit_k_max 15
_diffrn_reflns_limit_k_min -15
_diffrn_reflns_limit_l_max 9
_diffrn_reflns_limit_l_min -10
_diffrn_reflns_number 9744
_diffrn_reflns_theta_full 76.529
_diffrn_reflns_theta_max 76.529
_diffrn_reflns_theta_min 5.214
_diffrn_standards_number 0
_exptl_absorpt_coefficient_mu 0.798
_exptl_absorpt_correction_T_max 0.90
_exptl_absorpt_correction_T_min 0.57
_exptl_absorpt_correction_type multi-scan
_exptl_absorpt_process_details
; 
 CrysAlisPro (Rigaku Oxford Diffraction, 2017) 
;
_exptl_crystal_colour clear_intense_yellow
_exptl_crystal_density_diffrn 1.340
_exptl_crystal_density_meas ?
_exptl_crystal_density_method 'not measured'
_exptl_crystal_description block
_exptl_crystal_F_000 520
_exptl_crystal_size_max 0.28
_exptl_crystal_size_mid 0.18
_exptl_crystal_size_min 0.13
_refine_diff_density_max 0.12
_refine_diff_density_min -0.13
_refine_ls_abs_structure_details
; 
 Parsons, Flack & Wagner (2013), 
 1081 Friedel Pairs 
;
_refine_ls_abs_structure_Flack -0.00(7)
_refine_ls_extinction_method None
_refine_ls_goodness_of_fit_ref 1.0046
_refine_ls_hydrogen_treatment constr
_refine_ls_matrix_type full
_refine_ls_number_parameters 164
_refine_ls_number_reflns 2475
_refine_ls_number_restraints 1
_refine_ls_R_factor_all 0.0302
_refine_ls_R_factor_gt 0.0294
_refine_ls_shift/su_max 0.0004089
_refine_ls_shift/su_mean 0.0000358
_refine_ls_structure_factor_coef Fsqd
_refine_ls_weighting_details
;
 Method= Modified Sheldrick 
 w=1/[\s^2^(F^2^) + ( 0.04P)^2^ + 0.20P] 
 ,where P=(max(Fo^2^,0) + 2Fc^2^)/3 
;
_refine_ls_weighting_scheme calc
_refine_ls_wR_factor_all 0.0774
_refine_ls_wR_factor_gt 0.0760
_refine_ls_wR_factor_ref 0.0774
_reflns_limit_h_max 14
_reflns_limit_h_min 0
_reflns_limit_k_max 15
_reflns_limit_k_min 0
_reflns_limit_l_max 9
_reflns_limit_l_min -10
_reflns_number_gt 2417
_reflns_number_total 2475
_reflns_threshold_expression I>2.0\s(I)
_oxford_diffrn_Wilson_B_factor 3.11
_oxford_diffrn_Wilson_scale 0.01
_oxford_refine_ls_r_factor_ref 0.0302
_oxford_refine_ls_scale 9.1(3)
_oxford_reflns_number_all 2475
_oxford_structure_analysis_title 7089
_cod_data_source_file d3ob00376k2.cif
_cod_data_source_block 12-196b
_cod_depositor_comments
;
The following automatic conversions were performed:

data item '_chemical_melting_point' value 'not measured' was changed
to '?' -- the value is undefined or not given.

data item '_exptl_crystal_density_meas' value 'not measured' was
changed to '?' -- the value is perceived as not measured.

Automatic conversion script
Id: cif_fix_values 8170 2020-07-09 18:12:32Z antanas 

 Adding full bibliography for 7159291--7159301.cif.
;
_cod_original_sg_symbol_H-M 'P n a 21 '
_cod_database_code 7159301
_oxford_refine_reflns_threshold_expression_ref I>-10.0\s(I)
_oxford_hooft_y 0.05(7)
_oxford_bijvoet_difference -0.00(7)
_oxford_refined_flack_x 0.02(19)

loop_
_symmetry_equiv_pos_as_xyz
x,y,z
-x,-y,z+1/2
-x+1/2,y+1/2,z+1/2
x+1/2,-y+1/2,z

loop_
_atom_site_label
_atom_site_type_symbol
_atom_site_fract_x
_atom_site_fract_y
_atom_site_fract_z
_atom_site_U_iso_or_equiv
_atom_site_occupancy
_atom_site_adp_type
_atom_site_refinement_flags_posn
_atom_site_refinement_flags_adp
_atom_site_refinement_flags_occupancy
_atom_site_disorder_assembly
_atom_site_disorder_group
_atom_site_attached_hydrogens
O1 O 0.34117(9) 0.96677(8) 0.51235(18) 0.0471 1.0000 Uani . . . . . .
C2 C 0.29156(11) 0.89275(10) 0.44384(19) 0.0320 1.0000 Uani . . . . . .
N3 N 0.19478(9) 0.84225(9) 0.49879(17) 0.0344 1.0000 Uani . . . . . .
C4 C 0.16693(14) 0.82676(14) 0.6672(2) 0.0462 1.0000 Uani . . . . . .
C5 C 0.12485(13) 0.71224(15) 0.6763(2) 0.0475 1.0000 Uani . . . . . .
C6 C 0.17134(11) 0.65751(11) 0.5264(2) 0.0379 1.0000 Uani . . . . . .
C7 C 0.16750(11) 0.74835(10) 0.40393(18) 0.0317 1.0000 Uani . . . . . .
C8 C 0.25469(11) 0.75398(10) 0.27058(18) 0.0298 1.0000 Uani . . . . . .
C9 C 0.26998(14) 0.69118(12) 0.1389(2) 0.0409 1.0000 Uani . . . . . .
C10 C 0.35869(14) 0.72155(14) 0.0328(2) 0.0470 1.0000 Uani . . . . . .
C11 C 0.42922(13) 0.80845(13) 0.0578(2) 0.0443 1.0000 Uani . . . . . .
C12 C 0.41519(11) 0.87188(11) 0.1921(2) 0.0346 1.0000 Uani . . . . . .
C13 C 0.32495(11) 0.84239(10) 0.29476(18) 0.0287 1.0000 Uani . . . . . .
N14 N 0.48358(12) 0.95701(10) 0.22560(19) 0.0462 1.0000 Uani . . . . . .
C15 C 0.29372(12) 0.61709(11) 0.55330(19) 0.0361 1.0000 Uani . . . . . .
O16 O 0.37323(10) 0.66844(9) 0.60632(18) 0.0521 1.0000 Uani . . . . . .
O17 O 0.30216(10) 0.51549(9) 0.51654(18) 0.0502 1.0000 Uani . . . . . .
C18 C 0.41365(18) 0.46667(14) 0.5501(3) 0.0629 1.0000 Uani . . . . . .
H41 H 0.1076 0.8761 0.6996 0.0561 1.0000 Uiso R . . . . .
H42 H 0.2391 0.8391 0.7248 0.0549 1.0000 Uiso R . . . . .
H51 H 0.1515 0.6783 0.7724 0.0574 1.0000 Uiso R . . . . .
H52 H 0.0397 0.7098 0.6718 0.0553 1.0000 Uiso R . . . . .
H61 H 0.1209 0.5992 0.4927 0.0464 1.0000 Uiso R . . . . .
H71 H 0.0858 0.7556 0.3643 0.0376 1.0000 Uiso R . . . . .
H91 H 0.2226 0.6318 0.1224 0.0492 1.0000 Uiso R . . . . .
H101 H 0.3694 0.6822 -0.0608 0.0555 1.0000 Uiso R . . . . .
H111 H 0.4881 0.8245 -0.0152 0.0531 1.0000 Uiso R . . . . .
H181 H 0.4063 0.3927 0.5225 0.0935 1.0000 Uiso R . . . . .
H183 H 0.4329 0.4744 0.6618 0.0911 1.0000 Uiso R . . . . .
H182 H 0.4741 0.5004 0.4903 0.0917 1.0000 Uiso R . . . . .
H141 H 0.4621 0.9953 0.3135 0.0563 1.0000 Uiso R . . . . .
H142 H 0.5372 0.9753 0.1581 0.0570 1.0000 Uiso R . . . . .

loop_
_atom_site_aniso_label
_atom_site_aniso_U_11
_atom_site_aniso_U_22
_atom_site_aniso_U_33
_atom_site_aniso_U_23
_atom_site_aniso_U_13
_atom_site_aniso_U_12
O1 0.0449(5) 0.0360(5) 0.0605(7) -0.0178(5) -0.0053(5) -0.0051(4)
C2 0.0304(6) 0.0263(6) 0.0392(7) -0.0056(5) -0.0049(5) 0.0018(5)
N3 0.0295(5) 0.0392(6) 0.0344(6) -0.0070(5) 0.0007(5) -0.0003(4)
C4 0.0378(7) 0.0662(10) 0.0346(8) -0.0085(8) 0.0057(6) 0.0065(7)
C5 0.0295(6) 0.0722(11) 0.0408(8) 0.0110(8) 0.0061(6) 0.0017(7)
C6 0.0291(6) 0.0445(7) 0.0402(8) 0.0074(6) -0.0030(6) -0.0100(5)
C7 0.0263(6) 0.0338(7) 0.0349(7) -0.0003(5) -0.0042(5) -0.0050(5)
C8 0.0301(6) 0.0301(6) 0.0292(6) -0.0003(5) -0.0038(5) -0.0018(5)
C9 0.0454(8) 0.0393(7) 0.0380(8) -0.0096(6) -0.0080(6) -0.0011(6)
C10 0.0534(8) 0.0589(9) 0.0286(7) -0.0097(7) -0.0009(6) 0.0152(7)
C11 0.0388(7) 0.0587(9) 0.0353(8) 0.0099(7) 0.0060(6) 0.0094(6)
C12 0.0289(6) 0.0355(7) 0.0394(7) 0.0120(6) -0.0010(5) 0.0032(5)
C13 0.0277(6) 0.0266(6) 0.0316(7) 0.0022(5) -0.0025(5) 0.0011(4)
N14 0.0362(6) 0.0428(6) 0.0597(9) 0.0134(6) 0.0047(6) -0.0084(5)
C15 0.0356(7) 0.0392(7) 0.0334(7) 0.0045(6) 0.0005(5) -0.0049(5)
O16 0.0329(5) 0.0470(6) 0.0764(9) -0.0086(6) -0.0116(5) -0.0008(4)
O17 0.0520(6) 0.0397(5) 0.0588(7) -0.0013(5) -0.0063(6) -0.0018(4)
C18 0.0632(11) 0.0496(9) 0.0760(14) -0.0014(10) -0.0048(10) 0.0145(8)

loop_
_atom_type_symbol
_atom_type_scat_dispersion_real
_atom_type_scat_dispersion_imag
_atom_type_scat_Cromer_Mann_a1
_atom_type_scat_Cromer_Mann_b1
_atom_type_scat_Cromer_Mann_a2
_atom_type_scat_Cromer_Mann_b2
_atom_type_scat_Cromer_Mann_a3
_atom_type_scat_Cromer_Mann_b3
_atom_type_scat_Cromer_Mann_a4
_atom_type_scat_Cromer_Mann_b4
_atom_type_scat_Cromer_Mann_c
_atom_type_scat_source
C 0.0181 0.0091 2.3100 20.8439 1.0200 10.2075 1.5886 0.5687 0.8650 51.6512 0.2156 'International Tables Vol C 4.2.6.8 and 6.1.1.4'
H 0.0000 0.0000 0.4930 10.5109 0.3229 26.1257 0.1402 3.1424 0.0408 57.7998 0.0030 'International Tables Vol C 4.2.6.8 and 6.1.1.4'
N 0.0311 0.0180 12.2126 0.0057 3.1322 9.8933 2.0125 28.9975 1.1663 0.5826 -11.5290 'International Tables Vol C 4.2.6.8 and 6.1.1.4'
O 0.0492 0.0322 3.0485 13.2771 2.2868 5.7011 1.5463 0.3239 0.8670 32.9089 0.2508 'International Tables Vol C 4.2.6.8 and 6.1.1.4'

loop_
_citation_id
_citation_doi
_citation_year
1 10.3390/antibiotics12010009 2023

loop_
_geom_angle_atom_site_label_1
_geom_angle_site_symmetry_1
_geom_angle_atom_site_label_2
_geom_angle_site_symmetry_2
_geom_angle_atom_site_label_3
_geom_angle_site_symmetry_3
_geom_angle
_geom_angle_publ_flag
O1 . C2 . N3 . 124.71(14) yes
O1 . C2 . C13 . 127.82(13) yes
N3 . C2 . C13 . 107.47(11) yes
C2 . N3 . C4 . 124.68(12) yes
C2 . N3 . C7 . 111.63(11) yes
C4 . N3 . C7 . 111.90(12) yes
N3 . C4 . C5 . 104.07(13) yes
N3 . C4 . H41 . 109.9 no
C5 . C4 . H41 . 112.4 no
N3 . C4 . H42 . 106.2 no
C5 . C4 . H42 . 113.3 no
H41 . C4 . H42 . 110.6 no
C4 . C5 . C6 . 106.17(12) yes
C4 . C5 . H51 . 111.4 no
C6 . C5 . H51 . 112.4 no
C4 . C5 . H52 . 110.0 no
C6 . C5 . H52 . 107.4 no
H51 . C5 . H52 . 109.4 no
C5 . C6 . C7 . 101.75(12) yes
C5 . C6 . C15 . 110.48(13) yes
C7 . C6 . C15 . 112.35(11) yes
C5 . C6 . H61 . 112.1 no
C7 . C6 . H61 . 110.6 no
C15 . C6 . H61 . 109.4 no
C6 . C7 . N3 . 103.50(11) yes
C6 . C7 . C8 . 121.06(12) yes
N3 . C7 . C8 . 103.24(10) yes
C6 . C7 . H71 . 108.7 no
N3 . C7 . H71 . 107.9 no
C8 . C7 . H71 . 111.4 no
C7 . C8 . C9 . 131.27(12) yes
C7 . C8 . C13 . 108.04(11) yes
C9 . C8 . C13 . 120.66(13) yes
C8 . C9 . C10 . 116.54(14) yes
C8 . C9 . H91 . 120.7 no
C10 . C9 . H91 . 122.7 no
C9 . C10 . C11 . 122.75(15) yes
C9 . C10 . H101 . 118.9 no
C11 . C10 . H101 . 118.4 no
C10 . C11 . C12 . 121.07(14) yes
C10 . C11 . H111 . 119.5 no
C12 . C11 . H111 . 119.5 no
C11 . C12 . C13 . 115.66(13) yes
C11 . C12 . N14 . 123.93(14) yes
C13 . C12 . N14 . 120.41(14) yes
C2 . C13 . C12 . 127.54(12) yes
C2 . C13 . C8 . 109.10(12) yes
C12 . C13 . C8 . 123.30(13) yes
C12 . N14 . H141 . 115.6 no
C12 . N14 . H142 . 118.7 no
H141 . N14 . H142 . 125.2 no
C6 . C15 . O16 . 124.90(14) yes
C6 . C15 . O17 . 111.23(12) yes
O16 . C15 . O17 . 123.82(14) yes
C15 . O17 . C18 . 115.71(13) yes
O17 . C18 . H181 . 106.9 no
O17 . C18 . H183 . 110.3 no
H181 . C18 . H183 . 110.5 no
O17 . C18 . H182 . 109.9 no
H181 . C18 . H182 . 111.6 no
H183 . C18 . H182 . 107.6 no

loop_
_geom_bond_atom_site_label_1
_geom_bond_site_symmetry_1
_geom_bond_atom_site_label_2
_geom_bond_site_symmetry_2
_geom_bond_distance
_geom_bond_publ_flag
O1 . C2 . 1.2389(17) yes
C2 . N3 . 1.3584(17) yes
C2 . C13 . 1.4610(19) yes
N3 . C4 . 1.469(2) yes
N3 . C7 . 1.4677(17) yes
C4 . C5 . 1.531(3) yes
C4 . H41 . 0.961 no
C4 . H42 . 0.969 no
C5 . C6 . 1.537(2) yes
C5 . H51 . 0.967 no
C5 . H52 . 0.973 no
C6 . C7 . 1.5475(19) yes
C6 . C15 . 1.5054(19) yes
C6 . H61 . 0.978 no
C7 . C8 . 1.5038(18) yes
C7 . H71 . 0.995 no
C8 . C9 . 1.378(2) yes
C8 . C13 . 1.3931(17) yes
C9 . C10 . 1.406(2) yes
C9 . H91 . 0.936 no
C10 . C11 . 1.381(2) yes
C10 . H101 . 0.941 no
C11 . C12 . 1.398(2) yes
C11 . H111 . 0.934 no
C12 . C13 . 1.3969(19) yes
C12 . N14 . 1.3617(19) yes
N14 . H141 . 0.919 no
N14 . H142 . 0.868 no
C15 . O16 . 1.2032(18) yes
C15 . O17 . 1.3281(18) yes
O17 . C18 . 1.443(2) yes
C18 . H181 . 0.970 no
C18 . H183 . 0.972 no
C18 . H182 . 0.956 no

loop_
_geom_hbond_atom_site_label_D
_geom_hbond_site_symmetry_D
_geom_hbond_atom_site_label_H
_geom_hbond_site_symmetry_H
_geom_hbond_atom_site_label_A
_geom_hbond_site_symmetry_A
_geom_hbond_angle_DHA
_geom_hbond_distance_DH
_geom_hbond_distance_HA
_geom_hbond_distance_DA
_geom_hbond_publ_flag
C5 . H52 . O16 4_465 138 0.97 2.51 3.300(2) yes
C9 . H91 . O1 3_544 159 0.94 2.40 3.293(2) yes
N14 . H141 . O1 . 134 0.92 2.20 2.917(2) yes
N14 . H142 . O1 2_674 174 0.87 1.99 2.859(2) yes
